data_2233387
loop_
_publ_author_name
'Vijayakumar, S.'
'Murugavel, S.'
'Kannan, D.'
'Bakthadoss, M.'

_publ_section_title
;
 Methyl
 (2<i>E</i>)-2-[(2,4-dioxo-1,3-thiazolidin-3-yl)methyl]-3-phenylprop-2-enoate
;
_journal_coeditor_code BT5778
_journal_issue 2
_journal_name_full 'Acta Crystallographica Section E'
_journal_page_first o328
_journal_page_last o329
_journal_paper_doi 10.1107/S1600536812000578
_journal_volume 68
_journal_year 2012
_chemical_formula_iupac 'C14 H13 N O4 S'
_chemical_formula_moiety 'C14 H13 N O4 S'
_chemical_formula_sum 'C14 H13 N O4 S'
_chemical_formula_weight 291.31
_chemical_name_systematic
;
Methyl (2<i>E</i>)-2-[(2,4-dioxo-1,3-thiazolidin-3-yl)methyl]-3-
phenylprop-2-enoate
;
_space_group_IT_number 29
_symmetry_cell_setting orthorhombic
_symmetry_space_group_name_Hall 'P 2c -2ac'
_symmetry_space_group_name_H-M 'P c a 21'
_atom_sites_solution_hydrogens geom
_atom_sites_solution_primary direct
_atom_sites_solution_secondary difmap
_audit_creation_method SHELXL-97
_cell_angle_alpha 90.00
_cell_angle_beta 90.00
_cell_angle_gamma 90.00
_cell_formula_units_Z 4
_cell_length_a 11.9274(3)
_cell_length_b 15.6064(6)
_cell_length_c 7.2949(3)
_cell_measurement_reflns_used 2955
_cell_measurement_temperature 293(2)
_cell_measurement_theta_max 26.9
_cell_measurement_theta_min 1.3
_cell_volume 1357.90(8)
_computing_cell_refinement 'APEX2 and SAINT (Bruker, 2004)'
_computing_data_collection 'APEX2 (Bruker, 2004)'
_computing_data_reduction 'SAINT and XPREP (Bruker, 2004)'
_computing_molecular_graphics 'ORTEP-3 (Farrugia (1997)'
_computing_publication_material 'SHELXL97 (Sheldrick, 2008) and PLATON (Spek, 2009)'
_computing_structure_refinement 'SHELXL97 (Sheldrick, 2008)'
_computing_structure_solution 'SHELXS97 (Sheldrick, 2008)'
_diffrn_ambient_temperature 293(2)
_diffrn_detector_area_resol_mean 10.0
_diffrn_measured_fraction_theta_full 0.999
_diffrn_measured_fraction_theta_max 0.999
_diffrn_measurement_device_type 'Bruker APEXII CCD'
_diffrn_measurement_method '\w scans'
_diffrn_radiation_monochromator graphite
_diffrn_radiation_source 'fine-focus sealed tube'
_diffrn_radiation_type MoK\a
_diffrn_radiation_wavelength 0.71073
_diffrn_reflns_av_R_equivalents 0.0257
_diffrn_reflns_av_sigmaI/netI 0.0210
_diffrn_reflns_limit_h_max 15
_diffrn_reflns_limit_h_min -9
_diffrn_reflns_limit_k_max 19
_diffrn_reflns_limit_k_min -19
_diffrn_reflns_limit_l_max 9
_diffrn_reflns_limit_l_min -9
_diffrn_reflns_number 13845
_diffrn_reflns_theta_full 25.00
_diffrn_reflns_theta_max 26.98
_diffrn_reflns_theta_min 2.15
_exptl_absorpt_coefficient_mu 0.251
_exptl_absorpt_correction_T_max 0.956
_exptl_absorpt_correction_T_min 0.937
_exptl_absorpt_correction_type multi-scan
_exptl_absorpt_process_details '(SADABS; Sheldrick, 1996)'
_exptl_crystal_colour Colourless
_exptl_crystal_density_diffrn 1.425
_exptl_crystal_density_method 'not measured'
_exptl_crystal_description Block
_exptl_crystal_F_000 608
_exptl_crystal_size_max 0.26
_exptl_crystal_size_mid 0.22
_exptl_crystal_size_min 0.18
_refine_diff_density_max 0.123
_refine_diff_density_min -0.215
_refine_ls_abs_structure_details 'Flack (1983), 1348 Friedel pairs'
_refine_ls_abs_structure_Flack 0.01(7)
_refine_ls_extinction_method none
_refine_ls_goodness_of_fit_ref 1.032
_refine_ls_hydrogen_treatment constr
_refine_ls_matrix_type full
_refine_ls_number_parameters 182
_refine_ls_number_reflns 2948
_refine_ls_number_restraints 1
_refine_ls_restrained_S_all 1.032
_refine_ls_R_factor_all 0.0366
_refine_ls_R_factor_gt 0.0300
_refine_ls_shift/su_max 0.001
_refine_ls_shift/su_mean 0.000
_refine_ls_structure_factor_coef Fsqd
_refine_ls_weighting_details 'calc w=1/[\s^2^(Fo^2^)+(0.0474P)^2^+0.0813P] where P=(Fo^2^+2Fc^2^)/3'
_refine_ls_weighting_scheme calc
_refine_ls_wR_factor_gt 0.0778
_refine_ls_wR_factor_ref 0.0819
_reflns_number_gt 2576
_reflns_number_total 2948
_reflns_threshold_expression I>2\s(I)
_cod_data_source_file bt5778.cif
_cod_data_source_block I
_cod_database_code 2233387
_cod_database_fobs_code 2233387

loop_
_symmetry_equiv_pos_as_xyz
'x, y, z'
'-x, -y, z+1/2'
'x+1/2, -y, z'
'-x+1/2, y, z+1/2'

loop_
_atom_site_type_symbol
_atom_site_label
_atom_site_fract_x
_atom_site_fract_y
_atom_site_fract_z
_atom_site_U_iso_or_equiv
_atom_site_adp_type
_atom_site_calc_flag
_atom_site_refinement_flags
_atom_site_occupancy
_atom_site_symmetry_multiplicity
C C1 0.88283(12) 0.42078(11) 0.3591(3) 0.0453(4) Uani d . 1 1
C C2 0.88406(18) 0.46494(13) 0.1782(3) 0.0656(6) Uani d . 1 1
H H2A 0.9463 0.5049 0.1725 0.079 Uiso calc R 1 1
H H2B 0.8150 0.4967 0.1609 0.079 Uiso calc R 1 1
C C3 0.89926(13) 0.30148(13) 0.1635(3) 0.0476(4) Uani d . 1 1
C C4 0.90014(12) 0.27637(10) 0.4973(3) 0.0414(3) Uani d . 1 1
H H4A 0.8444 0.2315 0.4854 0.050 Uiso calc R 1 1
H H4B 0.8827 0.3088 0.6071 0.050 Uiso calc R 1 1
C C5 1.01448(11) 0.23548(9) 0.5200(2) 0.0358(3) Uani d . 1 1
C C6 1.02982(13) 0.15517(9) 0.5761(2) 0.0371(3) Uani d . 1 1
H H6 1.1043 0.1377 0.5805 0.044 Uiso calc R 1 1
C C7 0.94821(12) 0.08968(10) 0.6322(2) 0.0351(3) Uani d . 1 1
C C8 0.84781(14) 0.10827(10) 0.7234(2) 0.0415(4) Uani d . 1 1
H H8 0.8296 0.1648 0.7508 0.050 Uiso calc R 1 1
C C9 0.77608(14) 0.04342(11) 0.7725(2) 0.0474(4) Uani d . 1 1
H H9 0.7092 0.0564 0.8319 0.057 Uiso calc R 1 1
C C10 0.80204(15) -0.04058(11) 0.7348(3) 0.0501(4) Uani d . 1 1
H H10 0.7525 -0.0840 0.7672 0.060 Uiso calc R 1 1
C C11 0.90151(15) -0.06013(11) 0.6491(3) 0.0492(4) Uani d . 1 1
H H11 0.9195 -0.1170 0.6246 0.059 Uiso calc R 1 1
C C12 0.97448(14) 0.00418(10) 0.5993(2) 0.0421(4) Uani d . 1 1
H H12 1.0421 -0.0097 0.5431 0.050 Uiso calc R 1 1
C C13 1.11324(12) 0.29123(10) 0.4825(2) 0.0396(3) Uani d . 1 1
C C14 1.31055(14) 0.30026(12) 0.4659(3) 0.0592(5) Uani d . 1 1
H H14A 1.3018 0.3385 0.3638 0.089 Uiso calc R 1 1
H H14B 1.3737 0.2634 0.4448 0.089 Uiso calc R 1 1
H H14C 1.3228 0.3330 0.5756 0.089 Uiso calc R 1 1
N N1 0.89204(9) 0.33305(8) 0.3393(2) 0.0387(3) Uani d . 1 1
O O1 0.87429(10) 0.45658(8) 0.5042(2) 0.0606(3) Uani d . 1 1
O O2 0.90570(11) 0.22625(10) 0.1267(2) 0.0704(4) Uani d . 1 1
O O3 1.10784(9) 0.36635(7) 0.4537(2) 0.0627(4) Uani d . 1 1
O O4 1.21042(8) 0.24908(7) 0.4864(2) 0.0562(3) Uani d . 1 1
S S1 0.89843(4) 0.38495(4) 0.00251(8) 0.07068(18) Uani d . 1 1

loop_
_atom_site_aniso_label
_atom_site_aniso_U_11
_atom_site_aniso_U_22
_atom_site_aniso_U_33
_atom_site_aniso_U_12
_atom_site_aniso_U_13
_atom_site_aniso_U_23
C1 0.0282(7) 0.0397(8) 0.0680(12) -0.0004(6) -0.0036(8) 0.0022(9)
C2 0.0571(11) 0.0562(12) 0.0834(16) -0.0031(9) -0.0105(10) 0.0271(11)
C3 0.0327(8) 0.0616(11) 0.0484(10) 0.0003(7) -0.0045(7) -0.0026(9)
C4 0.0379(8) 0.0397(8) 0.0467(9) 0.0014(6) 0.0036(7) 0.0044(8)
C5 0.0328(7) 0.0388(7) 0.0359(7) -0.0008(5) -0.0004(6) -0.0030(6)
C6 0.0333(7) 0.0420(8) 0.0360(7) 0.0000(6) -0.0017(6) -0.0004(6)
C7 0.0354(7) 0.0388(8) 0.0312(7) 0.0002(6) -0.0038(6) 0.0016(6)
C8 0.0456(9) 0.0414(8) 0.0376(8) 0.0038(6) 0.0035(7) 0.0025(7)
C9 0.0416(9) 0.0605(10) 0.0401(9) -0.0026(7) 0.0059(8) 0.0073(7)
C10 0.0526(9) 0.0543(10) 0.0434(9) -0.0163(8) -0.0092(8) 0.0097(8)
C11 0.0621(11) 0.0373(8) 0.0482(10) -0.0015(7) -0.0080(9) 0.0020(7)
C12 0.0442(9) 0.0401(8) 0.0419(9) 0.0055(7) -0.0023(7) 0.0022(7)
C13 0.0374(7) 0.0409(8) 0.0405(8) -0.0027(6) -0.0025(7) -0.0052(7)
C14 0.0339(8) 0.0728(11) 0.0709(14) -0.0108(8) 0.0018(9) 0.0034(11)
N1 0.0350(6) 0.0353(7) 0.0457(8) -0.0001(5) -0.0021(6) 0.0020(6)
O1 0.0543(7) 0.0463(7) 0.0811(10) 0.0042(5) -0.0015(8) -0.0153(8)
O2 0.0777(10) 0.0645(9) 0.0690(10) 0.0068(7) -0.0084(8) -0.0233(8)
O3 0.0443(7) 0.0381(6) 0.1056(13) -0.0058(5) 0.0005(7) 0.0012(7)
O4 0.0319(5) 0.0495(6) 0.0873(9) -0.0023(4) 0.0024(6) 0.0087(7)
S1 0.0586(3) 0.1007(4) 0.0527(3) 0.0051(2) -0.0039(3) 0.0233(3)

loop_
_atom_type_symbol
_atom_type_description
_atom_type_scat_dispersion_real
_atom_type_scat_dispersion_imag
_atom_type_scat_source
C C 0.0033 0.0016 'International Tables Vol C Tables 4.2.6.8 and 6.1.1.4'
H H 0.0000 0.0000 'International Tables Vol C Tables 4.2.6.8 and 6.1.1.4'
N N 0.0061 0.0033 'International Tables Vol C Tables 4.2.6.8 and 6.1.1.4'
O O 0.0106 0.0060 'International Tables Vol C Tables 4.2.6.8 and 6.1.1.4'
S S 0.1246 0.1234 'International Tables Vol C Tables 4.2.6.8 and 6.1.1.4'

loop_
_geom_angle_atom_site_label_1
_geom_angle_atom_site_label_2
_geom_angle_atom_site_label_3
_geom_angle
O1 C1 N1 124.04(18)
O1 C1 C2 124.52(16)
N1 C1 C2 111.44(18)
C1 C2 S1 108.14(13)
C1 C2 H2A 110.1
S1 C2 H2A 110.1
C1 C2 H2B 110.1
S1 C2 H2B 110.1
H2A C2 H2B 108.4
O2 C3 N1 124.05(18)
O2 C3 S1 124.99(16)
N1 C3 S1 110.95(14)
N1 C4 C5 113.71(13)
N1 C4 H4A 108.8
C5 C4 H4A 108.8
N1 C4 H4B 108.8
C5 C4 H4B 108.8
H4A C4 H4B 107.7
C6 C5 C13 119.85(13)
C6 C5 C4 123.64(13)
C13 C5 C4 116.47(12)
C5 C6 C7 130.50(15)
C5 C6 H6 114.8
C7 C6 H6 114.8
C12 C7 C8 118.24(14)
C12 C7 C6 118.01(14)
C8 C7 C6 123.69(14)
C9 C8 C7 120.28(15)
C9 C8 H8 119.9
C7 C8 H8 119.9
C8 C9 C10 120.69(16)
C8 C9 H9 119.7
C10 C9 H9 119.7
C9 C10 C11 119.78(15)
C9 C10 H10 120.1
C11 C10 H10 120.1
C10 C11 C12 120.23(16)
C10 C11 H11 119.9
C12 C11 H11 119.9
C11 C12 C7 120.73(16)
C11 C12 H12 119.6
C7 C12 H12 119.6
O3 C13 O4 122.40(13)
O3 C13 C5 124.31(13)
O4 C13 C5 113.29(13)
O4 C14 H14A 109.5
O4 C14 H14B 109.5
H14A C14 H14B 109.5
O4 C14 H14C 109.5
H14A C14 H14C 109.5
H14B C14 H14C 109.5
C3 N1 C1 117.22(16)
C3 N1 C4 121.05(13)
C1 N1 C4 121.65(16)
C13 O4 C14 116.35(12)
C3 S1 C2 92.23(10)

loop_
_geom_bond_atom_site_label_1
_geom_bond_atom_site_label_2
_geom_bond_distance
C1 O1 1.202(3)
C1 N1 1.381(2)
C1 C2 1.489(3)
C2 S1 1.797(3)
C2 H2A 0.9700
C2 H2B 0.9700
C3 O2 1.207(2)
C3 N1 1.376(2)
C3 S1 1.754(2)
C4 N1 1.456(2)
C4 C5 1.515(2)
C4 H4A 0.9700
C4 H4B 0.9700
C5 C6 1.331(2)
C5 C13 1.490(2)
C6 C7 1.470(2)
C6 H6 0.9300
C7 C12 1.392(2)
C7 C8 1.400(2)
C8 C9 1.373(2)
C8 H8 0.9300
C9 C10 1.375(2)
C9 H9 0.9300
C10 C11 1.375(3)
C10 H10 0.9300
C11 C12 1.377(3)
C11 H11 0.9300
C12 H12 0.9300
C13 O3 1.1928(19)
C13 O4 1.3330(18)
C14 O4 1.4445(18)
C14 H14A 0.9600
C14 H14B 0.9600
C14 H14C 0.9600

loop_
_geom_hbond_atom_site_label_D
_geom_hbond_atom_site_label_H
_geom_hbond_atom_site_label_A
_geom_hbond_site_symmetry_A
_geom_hbond_distance_DH
_geom_hbond_distance_HA
_geom_hbond_distance_DA
_geom_hbond_angle_DHA
C2 H2A O1 2_764 0.97 2.54 3.379(2) 144.8
C9 H9 Cg 3_655 0.93 2.81 3.522(2) 134.0
C12 H12 Cg 2_754 0.93 2.80 3.541(2) 137.0

loop_
_geom_torsion_atom_site_label_1
_geom_torsion_atom_site_label_2
_geom_torsion_atom_site_label_3
_geom_torsion_atom_site_label_4
_geom_torsion
O1 C1 C2 S1 179.94(13)
N1 C1 C2 S1 -0.45(17)
N1 C4 C5 C6 -142.14(16)
N1 C4 C5 C13 40.1(2)
C13 C5 C6 C7 175.87(15)
C4 C5 C6 C7 -1.8(3)
C5 C6 C7 C12 149.04(17)
C5 C6 C7 C8 -33.6(3)
C12 C7 C8 C9 -2.2(2)
C6 C7 C8 C9 -179.56(15)
C7 C8 C9 C10 0.7(3)
C8 C9 C10 C11 0.8(3)
C9 C10 C11 C12 -0.7(3)
C10 C11 C12 C7 -1.0(3)
C8 C7 C12 C11 2.4(2)
C6 C7 C12 C11 179.87(15)
C6 C5 C13 O3 -170.43(18)
C4 C5 C13 O3 7.4(3)
C6 C5 C13 O4 8.7(2)
C4 C5 C13 O4 -173.45(16)
O2 C3 N1 C1 -178.70(15)
S1 C3 N1 C1 1.56(16)
O2 C3 N1 C4 4.6(2)
S1 C3 N1 C4 -175.10(10)
O1 C1 N1 C3 178.90(14)
C2 C1 N1 C3 -0.71(18)
O1 C1 N1 C4 -4.5(2)
C2 C1 N1 C4 175.93(14)
C5 C4 N1 C3 66.50(18)
C5 C4 N1 C1 -110.01(16)
O3 C13 O4 C14 4.0(3)
C5 C13 O4 C14 -175.17(15)
O2 C3 S1 C2 178.77(16)
N1 C3 S1 C2 -1.50(13)
C1 C2 S1 C3 1.09(14)

loop_
_cod_related_entry_id
_cod_related_entry_database
_cod_related_entry_code
1 ChemSpider 30657387
